data_4311627
loop_
_publ_author_name
'Baldo Lucchese'
'Kristi J. Humphreys'
'Dong-Heon Lee'
'Christopher D. Incarvito'
'Roger D. Sommer'
'Arnold L. Rheingold'
'Kenneth D. Karlin'

_publ_section_title
;
 Mono-, Bi-, and Trinuclear CuII-Cl Containing Products Based on the
 Tris(2-pyridylmethyl)amine Chelate Derived from Copper(I) Complex
 Dechlorination Reactions of Chloroform
;
_journal_name_full 'Inorganic Chemistry'
_journal_page_first 5987
_journal_page_last 5998
_journal_paper_doi 10.1021/ic0497477
_journal_volume 43
_journal_year 2004
_chemical_formula_sum 'C59 H60 Cl3 Cu3 F18 N14 P3'
_chemical_formula_weight 1697.09
_chemical_name_systematic
; 
 ? 
;
_space_group_IT_number 7
_symmetry_cell_setting monoclinic
_symmetry_space_group_name_Hall 'P -2yac'
_symmetry_space_group_name_H-M 'P 1 n 1'
_atom_sites_solution_hydrogens geom
_atom_sites_solution_primary direct
_atom_sites_solution_secondary difmap
_audit_creation_method SHELXL-97
_cell_angle_alpha 90.00
_cell_angle_beta 96.312(2)
_cell_angle_gamma 90.00
_cell_formula_units_Z 4
_cell_length_a 17.7763(16)
_cell_length_b 14.4071(13)
_cell_length_c 30.088(2)
_cell_measurement_temperature 173(2)
_cell_volume 7659.0(11)
_computing_cell_refinement 'Bruker SMART'
_computing_data_collection 'Bruker SMART'
_computing_data_reduction 'Bruker SHELXTL'
_computing_molecular_graphics 'Bruker SHELXTL'
_computing_publication_material 'Bruker SHELXTL'
_computing_structure_refinement 'SHELXL-97 (Sheldrick, 1997)'
_computing_structure_solution 'SHELXS-97 (Sheldrick, 1990)'
_diffrn_ambient_temperature 173(2)
_diffrn_measured_fraction_theta_full 0.993
_diffrn_measured_fraction_theta_max 0.993
_diffrn_measurement_device_type 'CCD area detector'
_diffrn_measurement_method 'phi and omega scans'
_diffrn_radiation_monochromator graphite
_diffrn_radiation_source 'fine-focus sealed tube'
_diffrn_radiation_type MoK\a
_diffrn_radiation_wavelength 0.71073
_diffrn_reflns_av_R_equivalents 0.0570
_diffrn_reflns_av_sigmaI/netI 0.1073
_diffrn_reflns_limit_h_max 19
_diffrn_reflns_limit_h_min -20
_diffrn_reflns_limit_k_max 11
_diffrn_reflns_limit_k_min -16
_diffrn_reflns_limit_l_max 33
_diffrn_reflns_limit_l_min -34
_diffrn_reflns_number 27898
_diffrn_reflns_theta_full 24.00
_diffrn_reflns_theta_max 24.00
_diffrn_reflns_theta_min 1.82
_exptl_absorpt_coefficient_mu 1.082
_exptl_absorpt_correction_type Emprical
_exptl_crystal_colour Blue-green
_exptl_crystal_density_diffrn 1.472
_exptl_crystal_density_method 'not measured'
_exptl_crystal_description Block
_exptl_crystal_F_000 3428
_exptl_crystal_size_max 0.2
_exptl_crystal_size_mid 0.2
_exptl_crystal_size_min 0.2
_refine_diff_density_max 1.191
_refine_diff_density_min -1.153
_refine_diff_density_rms 0.167
_refine_ls_abs_structure_details 'Flack H D (1983), Acta Cryst. A39, 876-881'
_refine_ls_abs_structure_Flack 0.107(17)
_refine_ls_extinction_method none
_refine_ls_goodness_of_fit_ref 1.542
_refine_ls_hydrogen_treatment mixed
_refine_ls_matrix_type full
_refine_ls_number_parameters 1378
_refine_ls_number_reflns 18544
_refine_ls_number_restraints 313
_refine_ls_restrained_S_all 1.819
_refine_ls_R_factor_all 0.1609
_refine_ls_R_factor_gt 0.1088
_refine_ls_shift/su_max 1.512
_refine_ls_shift/su_mean 0.033
_refine_ls_structure_factor_coef Fsqd
_refine_ls_weighting_details 'calc w=1/[\s^2^(Fo^2^)+(0.1000P)^2^+0.0000P] where P=(Fo^2^+2Fc^2^)/3'
_refine_ls_weighting_scheme calc
_refine_ls_wR_factor_gt 0.2574
_refine_ls_wR_factor_ref 0.2815
_reflns_number_gt 11901
_reflns_number_total 18544
_reflns_threshold_expression >2sigma(I)
_cod_data_source_file ic0497477si20040226_034215.cif
_cod_data_source_block kdk38
_cod_depositor_comments
;
The following automatic conversions were performed:
'_symmetry_cell_setting' value 'Monoclinic' changed to 'monoclinic'
according to '/home/saulius/struct/CIF-dictionaries/cif_core.dic'
dictionary named 'cif_core.dic' version 2.4.1 from 2010-06-29.

Automatic conversion script
Id: cif_fix_enum 1527 2010-12-29 10:47:43Z saulius 
;
_cod_original_cell_volume 7659.1(11)
_cod_database_code 4311627

loop_
_symmetry_equiv_pos_as_xyz
'x, y, z'
'x+1/2, -y, z+1/2'

loop_
_atom_site_label
_atom_site_type_symbol
_atom_site_fract_x
_atom_site_fract_y
_atom_site_fract_z
_atom_site_U_iso_or_equiv
_atom_site_adp_type
_atom_site_occupancy
_atom_site_symmetry_multiplicity
_atom_site_calc_flag
_atom_site_refinement_flags
_atom_site_disorder_assembly
_atom_site_disorder_group
Cu1 Cu -0.09870(7) 0.17429(10) 0.82556(4) 0.0402(4) Uani 1 1 d . . .
Cu2 Cu 0.11862(8) 0.42945(10) 0.94425(4) 0.0494(4) Uani 1 1 d . . .
Cu3 Cu 0.27144(7) -0.09775(10) 0.93002(4) 0.0458(4) Uani 1 1 d . . .
Cl1 Cl -0.09486(15) 0.0543(2) 0.87398(9) 0.0463(9) Uani 1 1 d . . .
Cl2 Cl 0.1128(2) 0.4244(2) 0.86967(9) 0.0630(11) Uani 1 1 d . . .
Cl3 Cl 0.26550(17) -0.1171(2) 0.85579(9) 0.0527(9) Uani 1 1 d . . .
N1 N -0.1162(5) 0.2830(7) 0.7816(3) 0.053(3) Uani 1 1 d . . .
N2 N -0.1111(3) 0.2701(4) 0.86927(16) 0.044(3) Uani 1 1 d G . .
C2 C -0.1449(4) 0.3504(4) 0.85095(19) 0.046(4) Uani 1 1 d G . .
C3 C -0.1623(5) 0.4226(4) 0.8787(3) 0.070(4) Uani 1 1 d G . .
H3A H -0.1855 0.4775 0.8662 0.084 Uiso 1 1 calc R . .
C4 C -0.1459(5) 0.4145(5) 0.9248(3) 0.048(4) Uani 1 1 d G . .
H4A H -0.1578 0.4638 0.9438 0.058 Uiso 1 1 calc R . .
C5 C -0.1120(5) 0.3342(5) 0.94311(17) 0.057(4) Uani 1 1 d G . .
H5A H -0.1008 0.3286 0.9746 0.068 Uiso 1 1 calc R . .
C6 C -0.0946(4) 0.2620(4) 0.91534(16) 0.050(4) Uani 1 1 d G . .
H6A H -0.0715 0.2071 0.9279 0.060 Uiso 1 1 calc R . .
N3 N -0.1051(3) 0.1035(4) 0.77091(16) 0.051(3) Uani 1 1 d G . .
C8 C -0.1296(4) 0.1528(5) 0.73230(18) 0.046(4) Uani 1 1 d G . .
C9 C -0.1325(5) 0.1098(6) 0.69080(16) 0.075(5) Uani 1 1 d G . .
H9A H -0.1492 0.1435 0.6644 0.090 Uiso 1 1 calc R . .
C10 C -0.1109(5) 0.0175(6) 0.68791(19) 0.074(5) Uani 1 1 d G . .
H10A H -0.1128 -0.0120 0.6595 0.089 Uiso 1 1 calc R . .
C11 C -0.0864(5) -0.0318(5) 0.7265(2) 0.045(4) Uani 1 1 d G . .
H11A H -0.0716 -0.0949 0.7245 0.054 Uiso 1 1 calc R . .
C12 C -0.0835(4) 0.0112(4) 0.7680(2) 0.065(4) Uani 1 1 d G . .
H12A H -0.0667 -0.0225 0.7944 0.078 Uiso 1 1 calc R . .
N4 N 0.0317(3) 0.2000(4) 0.80733(15) 0.029(2) Uani 1 1 d G . .
C14 C 0.0172(4) 0.2612(4) 0.77172(19) 0.042(3) Uani 1 1 d G . .
C15 C 0.0605(5) 0.2576(6) 0.73603(19) 0.055(4) Uani 1 1 d G . .
H15A H 0.0506 0.2994 0.7117 0.066 Uiso 1 1 calc R . .
C16 C 0.1184(5) 0.1927(7) 0.7360(2) 0.123(7) Uani 1 1 d G . .
H16A H 0.1480 0.1902 0.7116 0.148 Uiso 1 1 calc R . .
C17 C 0.1329(4) 0.1314(6) 0.7716(3) 0.065(4) Uani 1 1 d G . .
H17A H 0.1724 0.0871 0.7715 0.078 Uiso 1 1 calc R . .
C18 C 0.0895(3) 0.1351(4) 0.8072(2) 0.049(4) Uani 1 1 d G . .
N5 N 0.1522(4) 0.1181(7) 0.8831(3) 0.042(3) Uani 1 1 d . . .
N6 N 0.1204(5) 0.4424(6) 1.0107(3) 0.039(3) Uani 1 1 d . . .
N7 N 0.0443(4) 0.5332(4) 0.9456(2) 0.071(4) Uani 1 1 d G . .
C21 C 0.0434(5) 0.5705(6) 0.9881(2) 0.073(5) Uani 1 1 d G . .
C22 C -0.0131(6) 0.6327(6) 0.9966(3) 0.079(5) Uani 1 1 d G . .
H22A H -0.0137 0.6582 1.0257 0.095 Uiso 1 1 calc R . .
C23 C -0.0687(5) 0.6575(6) 0.9626(5) 0.116(8) Uani 1 1 d G . .
H23A H -0.1073 0.7000 0.9684 0.139 Uiso 1 1 calc R . .
C24 C -0.0678(5) 0.6202(7) 0.9200(4) 0.103(7) Uani 1 1 d G . .
H24A H -0.1058 0.6371 0.8967 0.124 Uiso 1 1 calc R . .
C25 C -0.0113(5) 0.5580(6) 0.9115(2) 0.112(7) Uani 1 1 d G . .
H25A H -0.0107 0.5325 0.8825 0.135 Uiso 1 1 calc R . .
N8 N 0.2345(3) 0.4383(4) 0.95832(18) 0.058(3) Uani 1 1 d G . .
C27 C 0.2561(4) 0.4420(5) 1.00411(18) 0.048(4) Uani 1 1 d G . .
C28 C 0.3308(4) 0.4617(7) 1.0201(2) 0.067(5) Uani 1 1 d G . .
H28A H 0.3456 0.4643 1.0514 0.081 Uiso 1 1 calc R . .
C29 C 0.3838(4) 0.4777(7) 0.9902(3) 0.089(6) Uani 1 1 d G . .
H29A H 0.4348 0.4911 1.0011 0.107 Uiso 1 1 calc R . .
C30 C 0.3621(4) 0.4739(6) 0.9445(3) 0.098(6) Uani 1 1 d G . .
H30A H 0.3984 0.4849 0.9241 0.117 Uiso 1 1 calc R . .
C31 C 0.2875(4) 0.4543(5) 0.9285(2) 0.082(6) Uani 1 1 d G . .
H31A H 0.2727 0.4517 0.8972 0.099 Uiso 1 1 calc R . .
N9 N 0.0936(3) 0.2860(3) 0.96475(15) 0.044(3) Uani 1 1 d G . .
C33 C 0.0627(4) 0.2890(4) 1.00519(17) 0.046(4) Uani 1 1 d G . .
C34 C 0.0356(5) 0.2082(5) 1.0231(2) 0.055(4) Uani 1 1 d G . .
H34A H 0.0144 0.2103 1.0507 0.066 Uiso 1 1 calc R . .
C35 C 0.0394(5) 0.1245(4) 1.0005(3) 0.065(4) Uani 1 1 d G . .
H35A H 0.0208 0.0693 1.0127 0.079 Uiso 1 1 calc R . .
C36 C 0.0703(4) 0.1214(3) 0.9601(2) 0.049(4) Uani 1 1 d G . .
H36A H 0.0729 0.0642 0.9446 0.059 Uiso 1 1 calc R . .
C37 C 0.0974(4) 0.2022(4) 0.94218(18) 0.043(3) Uani 1 1 d G . .
N10 N 0.2824(5) -0.0941(6) 0.9974(3) 0.041(3) Uani 1 1 d . . .
N11 N 0.3639(3) -0.1738(4) 0.94320(18) 0.058(3) Uani 1 1 d G . .
C40 C 0.3677(4) -0.2116(5) 0.98590(19) 0.059(4) Uani 1 1 d G . .
C41 C 0.4256(5) -0.2727(6) 1.0005(2) 0.073(5) Uani 1 1 d G . .
H41A H 0.4282 -0.2985 1.0297 0.088 Uiso 1 1 calc R . .
C42 C 0.4798(5) -0.2961(6) 0.9725(3) 0.083(5) Uani 1 1 d G . .
H42A H 0.5194 -0.3379 0.9825 0.099 Uiso 1 1 calc R . .
C43 C 0.4760(4) -0.2584(6) 0.9298(3) 0.062(4) Uani 1 1 d G . .
H43A H 0.5130 -0.2743 0.9106 0.074 Uiso 1 1 calc R . .
C44 C 0.4181(4) -0.1972(5) 0.9151(2) 0.069(5) Uani 1 1 d G . .
H44A H 0.4155 -0.1714 0.8860 0.082 Uiso 1 1 calc R . .
N12 N 0.1609(3) -0.1134(4) 0.9369(2) 0.048(3) Uani 1 1 d G . .
C46 C 0.1422(4) -0.1026(6) 0.9803(2) 0.074(5) Uani 1 1 d G . .
C47 C 0.0678(5) -0.1145(7) 0.9893(3) 0.069(4) Uani 1 1 d G . .
H47A H 0.0550 -0.1071 1.0189 0.082 Uiso 1 1 calc R . .
C48 C 0.0121(3) -0.1373(7) 0.9549(4) 0.080(5) Uani 1 1 d G . .
H48A H -0.0388 -0.1454 0.9611 0.096 Uiso 1 1 calc R . .
C49 C 0.0308(3) -0.1481(6) 0.9116(3) 0.099(7) Uani 1 1 d G . .
H49A H -0.0073 -0.1637 0.8881 0.119 Uiso 1 1 calc R . .
C50 C 0.1052(4) -0.1362(5) 0.9026(2) 0.064(4) Uani 1 1 d G . .
H50A H 0.1180 -0.1436 0.8729 0.077 Uiso 1 1 calc R . .
N13 N 0.2913(2) 0.0510(4) 0.94329(14) 0.040(3) Uani 1 1 d G . .
C52 C 0.3285(3) 0.0596(4) 0.98621(15) 0.046(4) Uani 1 1 d G . .
C53 C 0.3597(4) 0.1444(5) 1.00056(18) 0.037(3) Uani 1 1 d G . .
H53A H 0.3851 0.1503 1.0299 0.045 Uiso 1 1 calc R . .
C54 C 0.3537(4) 0.2205(4) 0.9720(2) 0.056(4) Uani 1 1 d G . .
H54A H 0.3750 0.2784 0.9818 0.067 Uiso 1 1 calc R . .
C55 C 0.3165(4) 0.2118(4) 0.9291(2) 0.050(4) Uani 1 1 d G . .
H55A H 0.3124 0.2638 0.9096 0.060 Uiso 1 1 calc R . .
C56 C 0.2853(3) 0.1271(4) 0.91473(16) 0.037(3) Uani 1 1 d G . .
C1 C -0.1638(6) 0.3513(8) 0.8013(3) 0.044(3) Uani 1 1 d . . .
H1A H -0.2179 0.3357 0.7935 0.053 Uiso 1 1 calc R . .
H1B H -0.1547 0.4139 0.7894 0.053 Uiso 1 1 calc R . .
C7 C -0.1475(7) 0.2421(10) 0.7396(3) 0.067(4) Uani 1 1 d . . .
H7A H -0.2033 0.2469 0.7377 0.080 Uiso 1 1 calc R . .
H7B H -0.1309 0.2801 0.7150 0.080 Uiso 1 1 calc R . .
C13 C -0.0415(6) 0.3304(8) 0.7770(4) 0.049(4) Uani 1 1 d . . .
H13A H -0.0470 0.3722 0.7507 0.058 Uiso 1 1 calc R . .
H13B H -0.0265 0.3685 0.8040 0.058 Uiso 1 1 calc R . .
C19 C 0.1009(6) 0.0790(8) 0.8481(3) 0.042(3) Uani 1 1 d . . .
H19A H 0.0512 0.0697 0.8595 0.051 Uiso 1 1 calc R . .
H19B H 0.1200 0.0171 0.8404 0.051 Uiso 1 1 calc R . .
C20 C 0.1048(7) 0.5357(9) 1.0192(3) 0.055(4) Uani 1 1 d . . .
H20A H 0.1507 0.5734 1.0167 0.065 Uiso 1 1 calc R . .
H20B H 0.0912 0.5419 1.0501 0.065 Uiso 1 1 calc R . .
C26 C 0.1978(7) 0.4132(10) 1.0288(4) 0.064(4) Uani 1 1 d . . .
H26A H 0.2083 0.4375 1.0596 0.076 Uiso 1 1 calc R . .
H26B H 0.1988 0.3446 1.0306 0.076 Uiso 1 1 calc R . .
C32 C 0.0594(8) 0.3787(9) 1.0271(3) 0.060(4) Uani 1 1 d . . .
H32A H 0.0688 0.3709 1.0600 0.072 Uiso 1 1 calc R . .
H32B H 0.0087 0.4066 1.0199 0.072 Uiso 1 1 calc R . .
C38 C 0.1290(6) 0.2066(8) 0.8994(3) 0.053(3) Uani 1 1 d . . .
H38A H 0.0907 0.2340 0.8769 0.063 Uiso 1 1 calc R . .
H38B H 0.1733 0.2486 0.9026 0.063 Uiso 1 1 calc R . .
C39 C 0.3091(7) -0.1885(8) 1.0117(3) 0.048(4) Uani 1 1 d . . .
H39A H 0.3281 -0.1885 1.0439 0.057 Uiso 1 1 calc R . .
H39B H 0.2673 -0.2339 1.0067 0.057 Uiso 1 1 calc R . .
C45 C 0.2019(5) -0.0730(9) 1.0109(3) 0.049(3) Uani 1 1 d . . .
H45A H 0.1970 -0.1030 1.0400 0.059 Uiso 1 1 calc R . .
H45B H 0.1972 -0.0052 1.0151 0.059 Uiso 1 1 calc R . .
C51 C 0.3385(9) -0.0256(8) 1.0115(3) 0.067(5) Uani 1 1 d . . .
H51A H 0.3893 -0.0512 1.0082 0.081 Uiso 1 1 calc R . .
H51B H 0.3363 -0.0118 1.0435 0.081 Uiso 1 1 calc R . .
C57 C 0.2340(5) 0.1173(8) 0.8731(3) 0.035(3) Uani 1 1 d . . .
H57A H 0.2449 0.0583 0.8582 0.043 Uiso 1 1 calc R . .
H57B H 0.2427 0.1689 0.8526 0.043 Uiso 1 1 calc R . .
Cu1' Cu 0.35990(7) 0.32935(10) 0.76172(4) 0.0440(4) Uani 1 1 d . . .
Cu2' Cu 0.50091(8) -0.19382(11) 0.74144(4) 0.0533(5) Uani 1 1 d . . .
Cu3' Cu 0.72793(7) 0.04974(10) 0.86381(4) 0.0424(4) Uani 1 1 d . . .
Cl1' Cl 0.36301(16) 0.3475(2) 0.83570(9) 0.0470(9) Uani 1 1 d . . .
Cl2' Cl 0.50832(19) -0.1967(2) 0.81525(9) 0.0597(10) Uani 1 1 d . . .
Cl3' Cl 0.72273(16) 0.1724(2) 0.81680(9) 0.0453(9) Uani 1 1 d . . .
N1' N 0.3552(6) 0.3261(7) 0.6960(3) 0.071(3) Uani 1 1 d . . .
N2' N 0.2669(3) 0.4057(4) 0.74725(16) 0.051(3) Uani 1 1 d G . .
C2' C 0.2644(4) 0.4474(5) 0.70544(17) 0.059(4) Uani 1 1 d G . .
C3' C 0.2057(5) 0.5076(5) 0.6910(2) 0.074(5) Uani 1 1 d G . .
H3'A H 0.2040 0.5361 0.6624 0.089 Uiso 1 1 calc R . .
C4' C 0.1494(4) 0.5262(6) 0.7184(3) 0.063(4) Uani 1 1 d G . .
H4'A H 0.1093 0.5674 0.7085 0.076 Uiso 1 1 calc R . .
C5' C 0.1519(4) 0.4846(6) 0.7602(3) 0.061(4) Uani 1 1 d G . .
H5'A H 0.1134 0.4973 0.7789 0.073 Uiso 1 1 calc R . .
C6' C 0.2106(4) 0.4243(5) 0.77462(18) 0.042(4) Uani 1 1 d G . .
H6'A H 0.2123 0.3959 0.8032 0.051 Uiso 1 1 calc R . .
N3' N 0.4713(3) 0.3443(4) 0.75762(17) 0.048(3) Uani 1 1 d G . .
C8' C 0.4887(4) 0.3380(5) 0.71380(17) 0.051(4) Uani 1 1 d G . .
C9' C 0.5625(4) 0.3532(6) 0.7042(2) 0.067(4) Uani 1 1 d G . .
H9'A H 0.5744 0.3489 0.6743 0.080 Uiso 1 1 calc R . .
C10' C 0.6188(3) 0.3748(6) 0.7385(3) 0.081(5) Uani 1 1 d G . .
H10B H 0.6692 0.3852 0.7319 0.097 Uiso 1 1 calc R . .
C11' C 0.6013(3) 0.3811(6) 0.7823(3) 0.058(4) Uani 1 1 d G . .
H11B H 0.6398 0.3958 0.8057 0.070 Uiso 1 1 calc R . .
C12' C 0.5276(3) 0.3658(5) 0.79186(18) 0.049(4) Uani 1 1 d G . .
H12B H 0.5157 0.3702 0.8218 0.059 Uiso 1 1 calc R . .
N4' N 0.3420(3) 0.1791(3) 0.74720(16) 0.042(3) Uani 1 1 d G . .
C14' C 0.3047(3) 0.1716(4) 0.70428(17) 0.036(3) Uani 1 1 d G . .
C15' C 0.2751(4) 0.0867(5) 0.6890(2) 0.053(4) Uani 1 1 d G . .
H15B H 0.2496 0.0816 0.6596 0.063 Uiso 1 1 calc R . .
C16' C 0.2829(4) 0.0092(4) 0.7166(3) 0.051(4) Uani 1 1 d G . .
H16B H 0.2627 -0.0489 0.7062 0.061 Uiso 1 1 calc R . .
C17' C 0.3203(4) 0.0166(4) 0.7595(2) 0.055(4) Uani 1 1 d G . .
H17B H 0.3256 -0.0364 0.7784 0.066 Uiso 1 1 calc R . .
C18' C 0.3498(3) 0.1015(4) 0.77483(18) 0.037(3) Uani 1 1 d G . .
N5' N 0.4745(5) 0.1133(6) 0.8082(2) 0.040(3) Uani 1 1 d . . .
N6' N 0.4958(6) -0.2015(7) 0.6743(3) 0.062(4) Uani 1 1 d . . .
N7' N 0.5777(3) -0.2987(4) 0.73667(19) 0.061(3) Uani 1 1 d G . .
C21' C 0.5787(4) -0.3323(5) 0.69344(19) 0.061(4) Uani 1 1 d G . .
C22' C 0.6340(5) -0.3953(6) 0.6840(3) 0.065(4) Uani 1 1 d G . .
H22B H 0.6346 -0.4183 0.6545 0.079 Uiso 1 1 calc R . .
C23' C 0.6883(4) -0.4248(5) 0.7179(3) 0.079(5) Uani 1 1 d G . .
H23B H 0.7261 -0.4679 0.7114 0.095 Uiso 1 1 calc R . .
C24' C 0.6874(4) -0.3911(5) 0.7611(3) 0.070(5) Uani 1 1 d G . .
H24B H 0.7245 -0.4112 0.7842 0.084 Uiso 1 1 calc R . .
C25' C 0.6321(4) -0.3281(5) 0.7705(2) 0.047(4) Uani 1 1 d G . .
H25B H 0.6314 -0.3051 0.8000 0.057 Uiso 1 1 calc R . .
N8' N 0.3843(3) -0.2023(4) 0.7280(2) 0.055(3) Uani 1 1 d G . .
C27' C 0.3628(4) -0.2038(6) 0.6821(2) 0.060(4) Uani 1 1 d G . .
C28' C 0.2891(5) -0.2276(7) 0.6658(2) 0.080(5) Uani 1 1 d G . .
H28B H 0.2744 -0.2287 0.6345 0.096 Uiso 1 1 calc R . .
C29' C 0.2370(4) -0.2500(7) 0.6953(3) 0.087(5) Uani 1 1 d G . .
H29B H 0.1866 -0.2663 0.6841 0.104 Uiso 1 1 calc R . .
C30' C 0.2584(4) -0.2484(7) 0.7411(3) 0.082(5) Uani 1 1 d G . .
H30B H 0.2228 -0.2637 0.7613 0.099 Uiso 1 1 calc R . .
C31' C 0.3321(4) -0.2246(6) 0.7575(2) 0.068(4) Uani 1 1 d G . .
H31B H 0.3468 -0.2235 0.7888 0.081 Uiso 1 1 calc R . .
N9' N 0.5313(3) -0.0503(3) 0.72503(14) 0.036(3) Uani 1 1 d G . .
C33' C 0.5608(4) -0.0516(4) 0.68411(16) 0.040(3) Uani 1 1 d G . .
C34' C 0.5871(5) 0.0299(5) 0.6666(2) 0.052(4) Uani 1 1 d G . .
H34B H 0.6073 0.0290 0.6386 0.063 Uiso 1 1 calc R . .
C35' C 0.5840(5) 0.1128(4) 0.6900(2) 0.050(4) Uani 1 1 d G . .
H35B H 0.6021 0.1685 0.6780 0.061 Uiso 1 1 calc R . .
C36' C 0.5546(4) 0.1141(3) 0.7309(2) 0.044(4) Uani 1 1 d G . .
H36B H 0.5525 0.1708 0.7469 0.053 Uiso 1 1 calc R . .
C37' C 0.5282(3) 0.0326(4) 0.74841(16) 0.041(3) Uani 1 1 d G . .
N10' N 0.7433(4) -0.0631(6) 0.9046(2) 0.036(3) Uani 1 1 d . . .
N11' N 0.7381(3) 0.1233(5) 0.91994(16) 0.044(3) Uani 1 1 d G . .
C40' C 0.7594(5) 0.0696(5) 0.9576(2) 0.071(5) Uani 1 1 d G . .
C41' C 0.7601(6) 0.1081(7) 1.00000(17) 0.096(6) Uani 1 1 d G . .
H41B H 0.7746 0.0713 1.0257 0.115 Uiso 1 1 calc R . .
C42' C 0.7395(6) 0.2003(8) 1.0047(2) 0.107(6) Uani 1 1 d G . .
H42B H 0.7400 0.2266 1.0337 0.128 Uiso 1 1 calc R . .
C43' C 0.7182(6) 0.2541(6) 0.9671(3) 0.117(7) Uani 1 1 d G . .
H43B H 0.7042 0.3171 0.9703 0.140 Uiso 1 1 calc R . .
C44' C 0.7175(5) 0.2156(5) 0.9247(2) 0.058(4) Uani 1 1 d G . .
H44B H 0.7030 0.2523 0.8990 0.069 Uiso 1 1 calc R . .
N12' N 0.7366(3) -0.0440(4) 0.81709(16) 0.045(3) Uani 1 1 d G . .
C46' C 0.7695(4) -0.1263(5) 0.83361(19) 0.053(4) Uani 1 1 d G . .
C47' C 0.7872(5) -0.1954(5) 0.8043(3) 0.056(4) Uani 1 1 d G . .
H47B H 0.8097 -0.2517 0.8156 0.068 Uiso 1 1 calc R . .
C48' C 0.7721(5) -0.1822(6) 0.7584(3) 0.071(5) Uani 1 1 d G . .
H48B H 0.7842 -0.2295 0.7383 0.085 Uiso 1 1 calc R . .
C49' C 0.7391(5) -0.0999(6) 0.74187(17) 0.061(4) Uani 1 1 d G . .
H49B H 0.7288 -0.0909 0.7105 0.073 Uiso 1 1 calc R . .
C50' C 0.7214(4) -0.0308(5) 0.77122(16) 0.058(4) Uani 1 1 d G . .
H50B H 0.6989 0.0255 0.7599 0.070 Uiso 1 1 calc R . .
N13' N 0.5972(3) 0.0243(4) 0.88348(14) 0.048(3) Uani 1 1 d G . .
C52' C 0.6111(4) -0.0389(4) 0.91833(18) 0.057(4) Uani 1 1 d G . .
C53' C 0.5714(5) -0.0325(6) 0.95551(18) 0.065(5) Uani 1 1 d G . .
H53B H 0.5809 -0.0757 0.9793 0.078 Uiso 1 1 calc R . .
C54' C 0.5178(4) 0.0370(7) 0.95784(19) 0.062(4) Uani 1 1 d G . .
H54B H 0.4906 0.0413 0.9833 0.074 Uiso 1 1 calc R . .
C55' C 0.5038(4) 0.1002(6) 0.9230(2) 0.061(4) Uani 1 1 d G . .
H55B H 0.4672 0.1477 0.9246 0.074 Uiso 1 1 calc R . .
C56' C 0.5435(4) 0.0938(5) 0.88581(19) 0.044(4) Uani 1 1 d G . .
C1' C 0.3264(7) 0.4198(9) 0.6809(4) 0.059(4) Uani 1 1 d . . .
H1'A H 0.3679 0.4658 0.6859 0.071 Uiso 1 1 calc R . .
H1'B H 0.3090 0.4181 0.6485 0.071 Uiso 1 1 calc R . .
C7' C 0.4342(6) 0.3062(8) 0.6831(4) 0.049(4) Uani 1 1 d . . .
H7'A H 0.4404 0.2384 0.6796 0.058 Uiso 1 1 calc R . .
H7'B H 0.4397 0.3358 0.6539 0.058 Uiso 1 1 calc R . .
C13' C 0.2966(7) 0.2541(10) 0.6752(4) 0.060(4) Uani 1 1 d . . .
H13C H 0.2446 0.2795 0.6741 0.072 Uiso 1 1 calc R . .
H13D H 0.3067 0.2379 0.6445 0.072 Uiso 1 1 calc R . .
C19' C 0.3948(5) 0.1102(8) 0.8159(3) 0.034(3) Uani 1 1 d . . .
H19C H 0.3858 0.0567 0.8354 0.041 Uiso 1 1 calc R . .
H19D H 0.3812 0.1676 0.8312 0.041 Uiso 1 1 calc R . .
C20' C 0.5147(8) -0.3018(10) 0.6620(4) 0.070(5) Uani 1 1 d . . .
H20C H 0.4704 -0.3426 0.6641 0.084 Uiso 1 1 calc R . .
H20D H 0.5283 -0.3044 0.6310 0.084 Uiso 1 1 calc R . .
C26' C 0.4180(7) -0.1752(10) 0.6511(3) 0.055(4) Uani 1 1 d . . .
H26C H 0.4150 -0.1075 0.6456 0.066 Uiso 1 1 calc R . .
H26D H 0.4079 -0.2080 0.6222 0.066 Uiso 1 1 calc R . .
C32' C 0.5572(6) -0.1414(8) 0.6625(3) 0.043(3) Uani 1 1 d . . .
H32C H 0.6059 -0.1738 0.6705 0.051 Uiso 1 1 calc R . .
H32D H 0.5510 -0.1320 0.6297 0.051 Uiso 1 1 calc R . .
C38' C 0.5011(6) 0.0246(8) 0.7912(3) 0.044(4) Uani 1 1 d . . .
H38C H 0.5423 0.0001 0.8128 0.053 Uiso 1 1 calc R . .
H38D H 0.4590 -0.0207 0.7891 0.053 Uiso 1 1 calc R . .
C39' C 0.7814(6) -0.0285(10) 0.9496(4) 0.062(4) Uani 1 1 d . . .
H39C H 0.7664 -0.0684 0.9739 0.074 Uiso 1 1 calc R . .
H39D H 0.8371 -0.0325 0.9498 0.074 Uiso 1 1 calc R . .
C45' C 0.7880(8) -0.1300(9) 0.8841(4) 0.061(4) Uani 1 1 d . . .
H45C H 0.7774 -0.1930 0.8951 0.073 Uiso 1 1 calc R . .
H45D H 0.8425 -0.1167 0.8922 0.073 Uiso 1 1 calc R . .
C51' C 0.6670(6) -0.1078(8) 0.9091(4) 0.043(4) Uani 1 1 d . . .
H51C H 0.6493 -0.1408 0.8810 0.052 Uiso 1 1 calc R . .
H51D H 0.6727 -0.1540 0.9336 0.052 Uiso 1 1 calc R . .
C57' C 0.5293(6) 0.1527(8) 0.8461(4) 0.043(3) Uani 1 1 d . . .
H57C H 0.5782 0.1652 0.8344 0.051 Uiso 1 1 calc R . .
H57D H 0.5092 0.2130 0.8553 0.051 Uiso 1 1 calc R . .
P1 P 0.25149(18) 0.1843(2) 0.10381(10) 0.0544(9) Uiso 1 1 d D . .
F1 F 0.2840(5) 0.2081(6) 0.1522(2) 0.115(3) Uiso 1 1 d D . .
F2 F 0.2970(4) 0.2677(5) 0.0886(2) 0.092(3) Uiso 1 1 d D . .
F3 F 0.2230(4) 0.1614(5) 0.05409(19) 0.071(2) Uiso 1 1 d D . .
F4 F 0.2107(4) 0.0937(5) 0.1181(2) 0.095(3) Uiso 1 1 d D . .
F5 F 0.1797(4) 0.2491(5) 0.1048(2) 0.087(2) Uiso 1 1 d D . .
F6 F 0.3174(3) 0.1166(4) 0.1010(2) 0.064(2) Uiso 1 1 d D . .
P2 P 0.86172(18) 0.4351(2) 0.07234(11) 0.0599(10) Uiso 1 1 d D . .
F7 F 0.7887(4) 0.3914(7) 0.0533(3) 0.155(4) Uiso 1 1 d D . .
F8 F 0.8445(5) 0.4045(6) 0.1195(2) 0.115(3) Uiso 1 1 d D . .
F9 F 0.9396(4) 0.4756(7) 0.0906(3) 0.160(5) Uiso 1 1 d D . .
F10 F 0.8894(5) 0.4643(6) 0.0258(2) 0.106(3) Uiso 1 1 d D . .
F11 F 0.8200(4) 0.5291(5) 0.0786(3) 0.091(3) Uiso 1 1 d D . .
F12 F 0.9050(3) 0.3412(4) 0.0653(2) 0.0605(19) Uiso 1 1 d D . .
P3 P -0.3411(2) 0.5753(3) 0.90890(14) 0.0964(15) Uiso 1 1 d D . .
F13 F -0.3764(7) 0.6547(7) 0.8788(4) 0.252(8) Uiso 1 1 d D . .
F14 F -0.3404(9) 0.5216(9) 0.8649(3) 0.330(12) Uiso 1 1 d D . .
F15 F -0.3098(7) 0.4954(7) 0.9398(4) 0.230(7) Uiso 1 1 d D . .
F16 F -0.3522(9) 0.6229(10) 0.9561(3) 0.305(11) Uiso 1 1 d D . .
F17 F -0.2640(5) 0.6164(9) 0.9005(4) 0.209(6) Uiso 1 1 d D . .
F18 F -0.4233(5) 0.5499(12) 0.9174(5) 0.364(14) Uiso 1 1 d D . .
P1' P 0.9597(3) -0.3543(4) 0.77630(18) 0.151(2) Uiso 1 1 d D . .
F1' F 0.9644(8) -0.2661(6) 0.8057(4) 0.215(6) Uiso 1 1 d D . .
F2' F 1.0289(5) -0.3096(9) 0.7594(5) 0.265(9) Uiso 1 1 d D . .
F3' F 0.9609(7) -0.4415(6) 0.7470(3) 0.186(5) Uiso 1 1 d D . .
F4' F 0.9867(7) -0.4410(7) 0.8081(4) 0.273(9) Uiso 1 1 d D . .
F5' F 0.9129(6) -0.2986(7) 0.7386(3) 0.168(5) Uiso 1 1 d D . .
F6' F 0.8985(5) -0.3793(9) 0.8069(3) 0.205(6) Uiso 1 1 d D . .
P2' P -0.0966(2) -0.0910(3) 1.07763(12) 0.0707(11) Uiso 1 1 d D . .
F7' F -0.0656(6) 0.0062(6) 1.0739(4) 0.172(5) Uiso 1 1 d D . .
F8' F -0.1062(5) -0.1052(6) 1.0264(2) 0.109(3) Uiso 1 1 d D . .
F9' F -0.1277(6) -0.1887(6) 1.0862(4) 0.194(6) Uiso 1 1 d D . .
F10' F -0.0890(4) -0.0879(6) 1.1313(2) 0.088(3) Uiso 1 1 d D . .
F11' F -0.0142(4) -0.1278(8) 1.0782(4) 0.163(5) Uiso 1 1 d D . .
F12' F -0.1750(5) -0.0496(9) 1.0816(4) 0.219(7) Uiso 1 1 d D . .
P3' P 0.23736(18) 0.6639(2) 1.12128(10) 0.0574(9) Uiso 1 1 d D . .
F13' F 0.2824(7) 0.6129(8) 1.1620(3) 0.228(7) Uiso 1 1 d D . .
F14' F 0.2108(4) 0.7212(5) 1.1592(2) 0.073(2) Uiso 1 1 d D . .
F15' F 0.1989(6) 0.7127(7) 1.0801(3) 0.172(5) Uiso 1 1 d D . .
F16' F 0.2774(6) 0.6065(8) 1.0841(3) 0.223(7) Uiso 1 1 d D . .
F17' F 0.1726(4) 0.5932(5) 1.1244(3) 0.106(3) Uiso 1 1 d D . .
F18' F 0.3138(4) 0.7153(6) 1.1202(3) 0.118(3) Uiso 1 1 d D . .
C58 C 0.4318(12) -0.4209(12) 0.8300(6) 0.127(8) Uani 1 1 d . . .
H58A H 0.4130 -0.4791 0.8415 0.191 Uiso 1 1 calc R . .
H58B H 0.4009 -0.3691 0.8388 0.191 Uiso 1 1 calc R . .
H58C H 0.4845 -0.4115 0.8424 0.191 Uiso 1 1 calc R . .
C59 C 0.4275(9) -0.4251(10) 0.7836(4) 0.085(5) Uani 1 1 d . . .
N14 N 0.4281(7) -0.4321(9) 0.7478(5) 0.092(5) Uani 1 1 d . . .
C58' C 0.1847(13) -0.3507(9) 0.8591(5) 0.118(8) Uani 1 1 d . . .
H58D H 0.1944 -0.4147 0.8504 0.176 Uiso 1 1 calc R . .
H58E H 0.2196 -0.3088 0.8460 0.176 Uiso 1 1 calc R . .
H58F H 0.1324 -0.3338 0.8484 0.176 Uiso 1 1 calc R . .
C59' C 0.1956(10) -0.3431(10) 0.9066(5) 0.094(6) Uani 1 1 d . . .
N14' N 0.2023(8) -0.3394(10) 0.9453(5) 0.098(5) Uani 1 1 d . . .

loop_
_atom_site_aniso_label
_atom_site_aniso_U_11
_atom_site_aniso_U_22
_atom_site_aniso_U_33
_atom_site_aniso_U_23
_atom_site_aniso_U_13
_atom_site_aniso_U_12
Cu1 0.0448(7) 0.0445(9) 0.0313(6) -0.0016(7) 0.0039(6) 0.0039(7)
Cu2 0.0786(10) 0.0405(9) 0.0303(6) 0.0000(7) 0.0117(7) -0.0118(8)
Cu3 0.0567(8) 0.0441(9) 0.0418(6) -0.0014(7) 0.0284(6) -0.0049(8)
Cl1 0.0477(16) 0.0510(19) 0.0419(14) 0.0034(14) 0.0117(12) 0.0039(16)
Cl2 0.113(3) 0.044(2) 0.0333(14) 0.0078(14) 0.0136(16) -0.003(2)
Cl3 0.0655(18) 0.056(2) 0.0389(14) -0.0116(14) 0.0171(13) -0.0085(17)
N1 0.058(6) 0.058(7) 0.040(5) 0.022(5) -0.007(5) 0.010(6)
N2 0.052(6) 0.037(6) 0.044(5) -0.001(5) 0.004(4) 0.007(5)
C2 0.052(7) 0.052(8) 0.035(6) -0.019(6) 0.005(5) 0.000(7)
C3 0.047(7) 0.035(7) 0.132(10) -0.049(7) 0.028(7) 0.014(6)
C4 0.068(8) 0.043(8) 0.033(6) -0.015(5) 0.007(5) 0.009(7)
C5 0.065(7) 0.055(9) 0.055(6) -0.019(6) 0.034(5) -0.015(7)
C6 0.044(7) 0.055(8) 0.047(7) -0.015(6) -0.015(6) -0.003(7)
N3 0.028(5) 0.056(7) 0.072(6) -0.009(6) 0.010(4) -0.013(5)
C8 0.059(7) 0.038(7) 0.041(6) 0.023(5) 0.008(5) -0.001(6)
C9 0.120(11) 0.077(11) 0.032(6) 0.002(7) 0.021(7) -0.014(9)
C10 0.076(9) 0.072(9) 0.076(8) -0.058(7) 0.010(7) -0.029(8)
C11 0.043(6) 0.062(8) 0.031(5) -0.020(6) 0.003(5) -0.009(6)
C12 0.046(7) 0.095(10) 0.054(7) -0.019(7) 0.007(6) -0.050(7)
N4 0.013(4) 0.037(5) 0.036(4) -0.018(4) 0.003(3) -0.007(4)
C14 0.043(6) 0.033(7) 0.050(6) -0.007(6) 0.004(5) 0.010(6)
C15 0.042(6) 0.068(9) 0.061(6) 0.027(7) 0.027(5) 0.010(7)
C16 0.103(11) 0.100(14) 0.181(16) -0.012(12) 0.075(10) -0.050(11)
C17 0.067(7) 0.070(9) 0.066(7) -0.001(7) 0.047(5) 0.023(7)
C18 0.056(7) 0.043(7) 0.047(6) -0.024(6) 0.000(6) -0.027(6)
N5 0.027(4) 0.049(6) 0.054(5) 0.001(5) 0.025(4) 0.003(5)
N6 0.067(6) 0.019(5) 0.035(4) -0.004(4) 0.018(4) -0.014(5)
N7 0.099(8) 0.077(8) 0.033(5) -0.004(6) -0.010(6) -0.032(7)
C21 0.126(11) 0.016(7) 0.085(9) 0.006(6) 0.039(8) -0.010(8)
C22 0.113(11) 0.041(9) 0.089(9) 0.018(8) 0.037(8) -0.007(9)
C23 0.098(12) 0.028(9) 0.22(2) -0.031(11) 0.027(13) 0.021(9)
C24 0.107(13) 0.044(10) 0.154(16) -0.004(11) 0.000(12) 0.014(10)
C25 0.064(10) 0.154(17) 0.120(12) 0.045(12) 0.017(9) -0.013(11)
N8 0.080(7) 0.068(7) 0.025(4) -0.001(5) 0.001(5) -0.033(6)
C27 0.067(7) 0.040(8) 0.040(6) 0.003(6) 0.011(6) -0.019(7)
C28 0.067(9) 0.074(10) 0.060(8) -0.004(8) 0.002(7) -0.012(8)
C29 0.102(11) 0.044(9) 0.121(12) -0.023(9) 0.015(10) 0.028(9)
C30 0.215(16) 0.037(8) 0.048(7) 0.014(6) 0.045(9) 0.036(10)
C31 0.066(9) 0.057(10) 0.127(13) 0.013(9) 0.023(9) 0.011(8)
N9 0.051(5) 0.061(7) 0.022(4) -0.003(4) 0.020(4) -0.014(5)
C33 0.062(8) 0.037(7) 0.037(6) -0.005(6) -0.010(6) -0.001(7)
C34 0.060(7) 0.074(9) 0.034(6) -0.010(6) 0.016(5) -0.040(7)
C35 0.093(8) 0.037(7) 0.075(7) 0.022(6) 0.049(6) -0.027(7)
C36 0.046(7) 0.037(7) 0.066(7) 0.026(6) 0.016(6) 0.006(6)
C37 0.049(7) 0.022(6) 0.059(7) -0.003(6) 0.014(6) -0.022(6)
N10 0.078(6) 0.018(5) 0.029(4) -0.014(4) 0.012(4) -0.004(5)
N11 0.090(7) 0.041(6) 0.043(5) -0.015(5) 0.010(5) -0.030(6)
C40 0.077(9) 0.046(8) 0.052(7) 0.023(6) 0.005(7) -0.004(7)
C41 0.098(10) 0.051(9) 0.069(8) -0.012(7) 0.004(8) 0.044(8)
C42 0.119(11) 0.042(8) 0.072(9) 0.022(7) -0.052(8) 0.033(8)
C43 0.071(7) 0.053(9) 0.069(7) -0.005(7) 0.044(6) 0.010(7)
C44 0.096(10) 0.063(9) 0.050(7) -0.020(7) 0.018(7) -0.034(8)
N12 0.057(5) 0.019(5) 0.076(6) 0.005(5) 0.042(4) 0.016(5)
C46 0.041(6) 0.058(9) 0.130(10) 0.001(8) 0.048(6) -0.026(7)
C47 0.076(7) 0.067(10) 0.074(7) 0.008(7) 0.060(6) -0.005(8)
C48 0.074(9) 0.045(9) 0.128(11) 0.009(8) 0.046(8) 0.017(8)
C49 0.043(8) 0.063(11) 0.182(17) 0.030(11) -0.031(10) -0.004(8)
C50 0.051(7) 0.032(8) 0.115(10) 0.004(8) 0.030(7) -0.003(7)
N13 0.049(5) 0.056(6) 0.018(4) -0.008(4) 0.017(3) 0.001(5)
C52 0.048(6) 0.058(8) 0.036(5) 0.011(6) 0.023(5) -0.004(6)
C53 0.050(6) 0.051(8) 0.013(4) 0.005(5) 0.013(4) -0.002(6)
C54 0.058(7) 0.085(10) 0.029(5) -0.019(6) 0.019(5) -0.003(7)
C55 0.050(6) 0.028(7) 0.077(7) -0.004(6) 0.033(6) 0.011(6)
C56 0.038(6) 0.034(7) 0.041(5) -0.003(5) 0.017(5) 0.014(6)
C1 0.041(6) 0.052(8) 0.040(6) 0.017(6) 0.002(5) 0.031(6)
C7 0.083(8) 0.092(10) 0.021(5) 0.005(6) -0.017(6) -0.063(8)
C13 0.044(7) 0.052(8) 0.048(6) 0.011(6) -0.003(6) 0.013(7)
C19 0.041(6) 0.039(7) 0.047(6) -0.024(6) 0.008(5) -0.006(6)
C20 0.067(8) 0.080(10) 0.018(5) 0.002(6) 0.012(5) 0.001(8)
C26 0.071(9) 0.066(10) 0.051(7) -0.018(7) -0.006(7) -0.016(8)
C32 0.105(9) 0.054(9) 0.024(5) -0.003(6) 0.019(6) -0.003(8)
C38 0.059(6) 0.031(7) 0.079(6) 0.023(5) 0.061(5) 0.028(6)
C39 0.076(8) 0.041(8) 0.029(5) -0.014(5) 0.021(5) -0.007(7)
C45 0.039(5) 0.066(9) 0.052(5) 0.009(6) 0.044(4) -0.001(6)
C51 0.144(12) 0.030(7) 0.025(5) -0.019(5) -0.007(7) 0.002(8)
C57 0.040(6) 0.031(7) 0.037(5) -0.012(5) 0.015(5) 0.001(6)
Cu1' 0.0602(8) 0.0494(9) 0.0252(6) -0.0006(7) 0.0173(6) -0.0045(8)
Cu2' 0.0784(10) 0.0495(10) 0.0366(7) -0.0046(7) 0.0263(7) -0.0081(9)
Cu3' 0.0525(8) 0.0433(9) 0.0325(6) -0.0006(7) 0.0091(6) 0.0001(8)
Cl1' 0.0602(17) 0.0462(19) 0.0377(13) 0.0028(14) 0.0185(13) 0.0011(17)
Cl2' 0.100(2) 0.042(2) 0.0418(15) -0.0036(14) 0.0257(15) -0.0029(19)
Cl3' 0.0510(17) 0.0466(19) 0.0376(13) 0.0088(14) 0.0009(13) -0.0027(16)
N1' 0.111(7) 0.035(6) 0.082(6) 0.015(5) 0.079(5) -0.001(6)
N2' 0.105(6) 0.027(5) 0.030(4) -0.002(4) 0.048(4) -0.007(5)
C2' 0.092(9) 0.033(7) 0.057(7) 0.021(6) 0.033(6) 0.017(7)
C3' 0.133(10) 0.062(9) 0.037(6) -0.008(6) 0.050(6) -0.021(9)
C4' 0.060(8) 0.043(8) 0.091(9) -0.013(7) 0.028(7) 0.015(7)
C5' 0.069(8) 0.054(9) 0.059(7) 0.023(7) 0.006(7) 0.012(8)
C6' 0.054(7) 0.040(8) 0.032(5) 0.009(5) 0.006(5) 0.003(6)
N3' 0.066(5) 0.033(6) 0.052(5) 0.018(4) 0.041(4) -0.009(5)
C8' 0.096(8) 0.040(7) 0.025(5) -0.010(5) 0.040(5) 0.001(7)
C9' 0.057(7) 0.025(7) 0.128(10) -0.020(7) 0.055(7) -0.010(6)
C10' 0.090(9) 0.020(7) 0.145(11) 0.010(8) 0.071(8) -0.016(7)
C11' 0.030(6) 0.052(9) 0.097(9) 0.003(7) 0.029(6) -0.020(6)
C12' 0.065(8) 0.036(7) 0.044(6) 0.005(6) -0.005(6) -0.003(7)
N4' 0.045(5) 0.028(6) 0.057(5) 0.006(5) 0.023(4) -0.002(5)
C14' 0.047(6) 0.023(6) 0.040(6) -0.005(5) 0.006(5) 0.000(6)
C15' 0.047(7) 0.066(9) 0.047(7) 0.006(7) 0.009(6) 0.000(7)
C16' 0.041(7) 0.027(7) 0.084(8) -0.007(7) 0.013(6) -0.006(6)
C17' 0.053(7) 0.066(9) 0.048(6) 0.005(7) 0.014(6) -0.003(7)
C18' 0.046(6) 0.015(6) 0.056(6) -0.018(5) 0.040(4) -0.019(5)
N5' 0.060(5) 0.040(6) 0.023(4) -0.003(4) 0.020(4) 0.008(5)
N6' 0.102(8) 0.027(6) 0.061(6) -0.010(5) 0.020(6) -0.006(6)
N7' 0.105(7) 0.051(7) 0.029(4) 0.009(5) 0.016(5) -0.044(6)
C21' 0.071(8) 0.044(8) 0.071(8) 0.000(7) 0.018(7) -0.022(7)
C22' 0.083(9) 0.064(9) 0.055(7) 0.010(7) 0.031(6) 0.025(8)
C23' 0.100(9) 0.034(8) 0.113(10) 0.009(7) 0.058(8) -0.031(8)
C24' 0.048(7) 0.067(10) 0.102(10) 0.000(8) 0.030(7) -0.014(8)
C25' 0.072(8) 0.022(7) 0.046(6) -0.008(6) 0.003(6) -0.015(6)
N8' 0.094(7) 0.025(6) 0.050(5) -0.019(4) 0.030(5) 0.001(6)
C27' 0.059(8) 0.035(8) 0.085(9) -0.021(7) 0.001(7) 0.007(7)
C28' 0.096(11) 0.068(10) 0.079(9) -0.041(8) 0.020(8) -0.008(9)
C29' 0.072(9) 0.060(10) 0.136(11) -0.031(9) 0.051(8) -0.006(8)
C30' 0.058(8) 0.082(11) 0.111(11) 0.040(9) 0.022(8) 0.004(9)
C31' 0.058(8) 0.081(10) 0.069(8) -0.033(7) 0.027(6) -0.029(8)
N9' 0.040(5) 0.044(6) 0.025(4) -0.002(4) 0.015(4) 0.001(5)
C33' 0.061(7) 0.043(7) 0.021(5) -0.008(5) 0.022(5) -0.019(6)
C34' 0.059(7) 0.047(8) 0.059(6) 0.007(6) 0.042(5) -0.004(7)
C35' 0.067(7) 0.059(8) 0.030(5) -0.023(5) 0.028(5) -0.025(7)
C36' 0.052(7) 0.061(9) 0.018(5) -0.014(5) 0.002(5) 0.002(7)
C37' 0.045(7) 0.020(7) 0.058(7) -0.006(6) 0.005(6) 0.018(6)
N10' 0.039(4) 0.046(6) 0.030(4) -0.001(4) 0.026(3) 0.016(5)
N11' 0.055(5) 0.046(6) 0.034(4) 0.007(5) 0.016(4) -0.015(5)
C40' 0.061(8) 0.101(11) 0.048(7) -0.047(7) -0.009(6) -0.013(8)
C41' 0.144(13) 0.120(13) 0.022(6) -0.015(8) -0.004(8) -0.056(11)
C42' 0.134(13) 0.113(13) 0.059(8) 0.039(9) -0.054(9) -0.062(11)
C43' 0.087(11) 0.128(16) 0.120(13) -0.046(12) -0.054(10) 0.001(12)
C44' 0.045(7) 0.074(10) 0.052(7) -0.010(7) -0.007(6) 0.011(7)
N12' 0.023(4) 0.086(8) 0.026(4) -0.007(5) -0.001(4) -0.016(5)
C46' 0.046(7) 0.052(9) 0.063(7) -0.004(7) 0.017(6) -0.018(7)
C47' 0.057(8) 0.052(9) 0.062(7) -0.020(7) 0.012(6) -0.008(7)
C48' 0.101(10) 0.072(10) 0.045(6) -0.031(6) 0.033(6) 0.004(9)
C49' 0.040(7) 0.106(11) 0.037(6) -0.029(7) 0.012(5) 0.003(8)
C50' 0.030(6) 0.106(12) 0.039(6) -0.001(7) 0.004(5) -0.001(7)
N13' 0.056(6) 0.040(6) 0.050(5) 0.017(5) 0.021(4) 0.006(5)
C52' 0.072(8) 0.055(8) 0.046(7) 0.003(6) 0.011(6) -0.034(7)
C53' 0.054(7) 0.127(12) 0.013(5) 0.017(6) -0.001(5) -0.020(8)
C54' 0.060(8) 0.098(11) 0.030(6) -0.006(7) 0.017(5) 0.014(8)
C55' 0.067(8) 0.093(11) 0.022(5) -0.023(6) -0.007(6) 0.021(8)
C56' 0.027(6) 0.059(8) 0.041(6) 0.002(6) -0.013(5) 0.028(6)
C1' 0.060(8) 0.060(9) 0.059(8) -0.002(7) 0.010(7) -0.018(7)
C7' 0.047(7) 0.035(8) 0.063(7) 0.004(6) 0.006(6) -0.016(6)
C13' 0.048(7) 0.092(11) 0.044(6) 0.010(7) 0.020(5) 0.016(8)
C19' 0.032(6) 0.042(7) 0.027(5) 0.015(5) 0.002(5) -0.001(6)
C20' 0.084(9) 0.086(11) 0.045(6) -0.002(7) 0.031(6) -0.021(9)
C26' 0.069(8) 0.073(9) 0.020(5) -0.015(6) -0.003(5) -0.026(8)
C32' 0.049(6) 0.054(8) 0.031(5) 0.003(5) 0.032(4) -0.005(6)
C38' 0.051(7) 0.046(8) 0.035(6) 0.008(6) 0.006(5) -0.002(6)
C39' 0.044(6) 0.091(10) 0.051(7) 0.019(7) 0.011(6) 0.048(7)
C45' 0.093(10) 0.034(8) 0.052(7) 0.013(6) -0.009(7) 0.014(8)
C51' 0.034(6) 0.035(7) 0.061(7) 0.012(6) 0.007(5) 0.012(6)
C57' 0.041(6) 0.030(7) 0.058(7) -0.007(6) 0.010(5) 0.001(6)
C58 0.20(2) 0.060(11) 0.111(14) 0.027(10) -0.019(14) -0.028(13)
C59 0.110(10) 0.084(11) 0.068(7) -0.054(7) 0.038(7) -0.039(9)
N14 0.096(9) 0.066(9) 0.118(10) 0.003(8) 0.023(8) 0.017(7)
C58' 0.26(2) 0.011(8) 0.080(10) -0.002(8) 0.030(13) 0.002(11)
C59' 0.150(14) 0.045(9) 0.087(10) 0.006(8) 0.008(10) -0.058(9)
N14' 0.105(10) 0.084(10) 0.102(10) 0.005(9) 0.003(9) 0.005(9)

loop_
_atom_type_symbol
_atom_type_description
_atom_type_scat_dispersion_real
_atom_type_scat_dispersion_imag
_atom_type_scat_source
C C 0.0033 0.0016 'International Tables Vol C Tables 4.2.6.8 and 6.1.1.4'
H H 0.0000 0.0000 'International Tables Vol C Tables 4.2.6.8 and 6.1.1.4'
N N 0.0061 0.0033 'International Tables Vol C Tables 4.2.6.8 and 6.1.1.4'
F F 0.0171 0.0103 'International Tables Vol C Tables 4.2.6.8 and 6.1.1.4'
P P 0.1023 0.0942 'International Tables Vol C Tables 4.2.6.8 and 6.1.1.4'
Cl Cl 0.1484 0.1585 'International Tables Vol C Tables 4.2.6.8 and 6.1.1.4'
Cu Cu 0.3201 1.2651 'International Tables Vol C Tables 4.2.6.8 and 6.1.1.4'

loop_
_geom_angle_atom_site_label_1
_geom_angle_atom_site_label_2
_geom_angle_atom_site_label_3
_geom_angle
_geom_angle_site_symmetry_1
_geom_angle_site_symmetry_3
_geom_angle_publ_flag
N3 Cu1 N2 163.0(2) . . ?
N3 Cu1 N1 82.1(3) . . ?
N2 Cu1 N1 82.7(3) . . ?
N3 Cu1 Cl1 98.08(19) . . ?
N2 Cu1 Cl1 96.04(18) . . ?
N1 Cu1 Cl1 173.0(3) . . ?
N3 Cu1 N4 81.84(19) . . ?
N2 Cu1 N4 102.9(2) . . ?
N1 Cu1 N4 79.7(3) . . ?
Cl1 Cu1 N4 107.21(15) . . ?
N7 Cu2 N6 81.2(3) . . ?
N7 Cu2 N8 126.7(3) . . ?
N6 Cu2 N8 83.3(3) . . ?
N7 Cu2 N9 122.6(2) . . ?
N6 Cu2 N9 78.0(3) . . ?
N8 Cu2 N9 103.1(2) . . ?
N7 Cu2 Cl2 95.0(2) . . ?
N6 Cu2 Cl2 176.1(3) . . ?
N8 Cu2 Cl2 98.25(19) . . ?
N9 Cu2 Cl2 105.09(16) . . ?
N11 Cu3 N12 135.7(2) . . ?
N11 Cu3 N10 80.0(3) . . ?
N12 Cu3 N10 83.5(3) . . ?
N11 Cu3 N13 112.9(2) . . ?
N12 Cu3 N13 103.3(2) . . ?
N10 Cu3 N13 78.3(3) . . ?
N11 Cu3 Cl3 94.48(19) . . ?
N12 Cu3 Cl3 98.6(2) . . ?
N10 Cu3 Cl3 173.7(3) . . ?
N13 Cu3 Cl3 106.90(15) . . ?
C7 N1 C1 116.3(9) . . ?
C7 N1 C13 111.2(9) . . ?
C1 N1 C13 106.6(9) . . ?
C7 N1 Cu1 105.5(8) . . ?
C1 N1 Cu1 107.7(6) . . ?
C13 N1 Cu1 109.3(6) . . ?
C2 N2 C6 120.0 . . ?
C2 N2 Cu1 113.6(3) . . ?
C6 N2 Cu1 126.2(3) . . ?
C3 C2 N2 120.0 . . ?
C3 C2 C1 123.6(5) . . ?
N2 C2 C1 116.3(5) . . ?
C2 C3 C4 120.0 . . ?
C5 C4 C3 120.0 . . ?
C4 C5 C6 120.0 . . ?
C5 C6 N2 120.0 . . ?
C8 N3 C12 120.0 . . ?
C8 N3 Cu1 115.2(3) . . ?
C12 N3 Cu1 124.7(3) . . ?
C7 C8 N3 114.1(5) . . ?
C7 C8 C9 125.9(5) . . ?
N3 C8 C9 120.0 . . ?
C8 C9 C10 120.0 . . ?
C9 C10 C11 120.0 . . ?
C12 C11 C10 120.0 . . ?
C11 C12 N3 120.0 . . ?
C14 N4 C18 120.0 . . ?
C14 N4 Cu1 99.7(2) . . ?
C18 N4 Cu1 127.8(3) . . ?
C15 C14 N4 120.0 . . ?
C15 C14 C13 124.9(6) . . ?
N4 C14 C13 114.9(6) . . ?
C14 C15 C16 120.0 . . ?
C17 C16 C15 120.0 . . ?
C18 C17 C16 120.0 . . ?
C17 C18 N4 120.0 . . ?
C17 C18 C19 126.1(6) . . ?
N4 C18 C19 113.8(6) . . ?
C19 N5 C38 114.6(8) . . ?
C19 N5 C57 113.6(8) . . ?
C38 N5 C57 113.0(8) . . ?
C20 N6 C26 113.5(9) . . ?
C20 N6 C32 110.6(9) . . ?
C26 N6 C32 111.6(9) . . ?
C20 N6 Cu2 106.9(6) . . ?
C26 N6 Cu2 104.6(6) . . ?
C32 N6 Cu2 109.3(6) . . ?
C21 N7 C25 120.0 . . ?
C21 N7 Cu2 112.5(4) . . ?
C25 N7 Cu2 126.6(4) . . ?
N7 C21 C22 120.0 . . ?
N7 C21 C20 112.1(7) . . ?
C22 C21 C20 127.9(7) . . ?
C21 C22 C23 120.0 . . ?
C24 C23 C22 120.0 . . ?
C23 C24 C25 120.0 . . ?
C24 C25 N7 120.0 . . ?
C27 N8 C31 120.0 . . ?
C27 N8 Cu2 111.6(3) . . ?
C31 N8 Cu2 127.6(3) . . ?
C28 C27 N8 120.0 . . ?
C28 C27 C26 127.7(6) . . ?
N8 C27 C26 111.8(6) . . ?
C27 C28 C29 120.0 . . ?
C30 C29 C28 120.0 . . ?
C29 C30 C31 120.0 . . ?
C30 C31 N8 120.0 . . ?
C33 N9 C37 120.0 . . ?
C33 N9 Cu2 109.0(2) . . ?
C37 N9 Cu2 130.7(2) . . ?
C34 C33 N9 120.0 . . ?
C34 C33 C32 122.4(6) . . ?
N9 C33 C32 117.6(6) . . ?
C33 C34 C35 120.0 . . ?
C36 C35 C34 120.0 . . ?
C35 C36 C37 120.0 . . ?
C36 C37 N9 120.0 . . ?
C36 C37 C38 124.1(5) . . ?
N9 C37 C38 115.9(5) . . ?
C51 N10 C39 110.6(9) . . ?
C51 N10 C45 114.6(9) . . ?
C39 N10 C45 112.0(8) . . ?
C51 N10 Cu3 107.6(6) . . ?
C39 N10 Cu3 105.1(6) . . ?
C45 N10 Cu3 106.2(6) . . ?
C40 N11 C44 120.0 . . ?
C40 N11 Cu3 110.9(3) . . ?
C44 N11 Cu3 128.9(3) . . ?
N11 C40 C41 120.0 . . ?
N11 C40 C39 117.1(6) . . ?
C41 C40 C39 122.9(6) . . ?
C40 C41 C42 120.0 . . ?
C43 C42 C41 120.0 . . ?
C42 C43 C44 120.0 . . ?
C43 C44 N11 120.0 . . ?
C46 N12 C50 120.0 . . ?
C46 N12 Cu3 114.9(3) . . ?
C50 N12 Cu3 125.0(3) . . ?
C47 C46 N12 120.0 . . ?
C47 C46 C45 125.5(6) . . ?
N12 C46 C45 114.3(6) . . ?
C46 C47 C48 120.0 . . ?
C49 C48 C47 120.0 . . ?
C48 C49 C50 120.0 . . ?
C49 C50 N12 120.0 . . ?
C52 N13 C56 120.0 . . ?
C52 N13 Cu3 107.8(2) . . ?
C56 N13 Cu3 131.0(2) . . ?
C53 C52 N13 120.0 . . ?
C53 C52 C51 124.1(6) . . ?
N13 C52 C51 115.6(5) . . ?
C52 C53 C54 120.0 . . ?
C55 C54 C53 120.0 . . ?
C54 C55 C56 120.0 . . ?
C55 C56 N13 120.0 . . ?
C55 C56 C57 122.5(5) . . ?
N13 C56 C57 116.7(5) . . ?
N1 C1 C2 108.8(8) . . ?
C8 C7 N1 117.1(9) . . ?
C14 C13 N1 110.2(9) . . ?
N5 C19 C18 114.6(9) . . ?
N6 C20 C21 111.4(9) . . ?
C27 C26 N6 115.6(9) . . ?
C33 C32 N6 108.6(8) . . ?
N5 C38 C37 114.5(8) . . ?
C40 C39 N10 106.7(8) . . ?
C46 C45 N10 114.9(8) . . ?
N10 C51 C52 112.8(9) . . ?
C56 C57 N5 110.4(7) . . ?
N1' Cu1' N2' 81.5(3) . . ?
N1' Cu1' N3' 82.8(3) . . ?
N2' Cu1' N3' 136.6(2) . . ?
N1' Cu1' N4' 77.9(3) . . ?
N2' Cu1' N4' 113.4(2) . . ?
N3' Cu1' N4' 102.3(2) . . ?
N1' Cu1' Cl1' 174.6(3) . . ?
N2' Cu1' Cl1' 94.70(17) . . ?
N3' Cu1' Cl1' 97.58(17) . . ?
N4' Cu1' Cl1' 107.26(16) . . ?
N6' Cu2' N7' 81.2(3) . . ?
N6' Cu2' N8' 82.3(4) . . ?
N7' Cu2' N8' 127.0(2) . . ?
N6' Cu2' N9' 79.2(3) . . ?
N7' Cu2' N9' 119.5(2) . . ?
N8' Cu2' N9' 106.0(2) . . ?
N6' Cu2' Cl2' 175.7(3) . . ?
N7' Cu2' Cl2' 95.15(19) . . ?
N8' Cu2' Cl2' 98.2(2) . . ?
N9' Cu2' Cl2' 104.69(15) . . ?
N12' Cu3' N11' 165.3(3) . . ?
N12' Cu3' N10' 82.4(3) . . ?
N11' Cu3' N10' 85.4(3) . . ?
N12' Cu3' Cl3' 95.19(19) . . ?
N11' Cu3' Cl3' 96.2(2) . . ?
N10' Cu3' Cl3' 174.3(2) . . ?
C1' N1' C7' 112.7(9) . . ?
C1' N1' C13' 106.8(9) . . ?
C7' N1' C13' 111.7(9) . . ?
C1' N1' Cu1' 104.9(7) . . ?
C7' N1' Cu1' 108.8(7) . . ?
C13' N1' Cu1' 111.8(7) . . ?
C2' N2' C6' 120.0 . . ?
C2' N2' Cu1' 112.2(3) . . ?
C6' N2' Cu1' 127.6(3) . . ?
C3' C2' N2' 120.0 . . ?
C3' C2' C1' 126.9(6) . . ?
N2' C2' C1' 113.1(6) . . ?
C2' C3' C4' 120.0 . . ?
C3' C4' C5' 120.0 . . ?
C6' C5' C4' 120.0 . . ?
C5' C6' N2' 120.0 . . ?
C8' N3' C12' 120.0 . . ?
C8' N3' Cu1' 112.0(3) . . ?
C12' N3' Cu1' 127.8(3) . . ?
C7' C8' C9' 122.5(6) . . ?
C7' C8' N3' 117.1(6) . . ?
C9' C8' N3' 120.0 . . ?
C10' C9' C8' 120.0 . . ?
C11' C10' C9' 120.0 . . ?
C10' C11' C12' 120.0 . . ?
C11' C12' N3' 120.0 . . ?
C14' N4' C18' 120.0 . . ?
C14' N4' Cu1' 107.5(2) . . ?
C18' N4' Cu1' 131.4(2) . . ?
N4' C14' C15' 120.0 . . ?
N4' C14' C13' 119.7(6) . . ?
C15' C14' C13' 120.3(6) . . ?
C14' C15' C16' 120.0 . . ?
C17' C16' C15' 120.0 . . ?
C16' C17' C18' 120.0 . . ?
C17' C18' N4' 120.0 . . ?
C17' C18' C19' 121.9(6) . . ?
N4' C18' C19' 117.8(6) . . ?
C19' N5' C38' 112.5(9) . . ?
C19' N5' C57' 116.3(8) . . ?
C38' N5' C57' 112.3(8) . . ?
C32' N6' C26' 113.8(9) . . ?
C32' N6' C20' 108.0(10) . . ?
C26' N6' C20' 109.5(9) . . ?
C32' N6' Cu2' 104.9(7) . . ?
C26' N6' Cu2' 112.6(7) . . ?
C20' N6' Cu2' 107.9(7) . . ?
C21' N7' C25' 120.0 . . ?
C21' N7' Cu2' 113.5(3) . . ?
C25' N7' Cu2' 126.0(3) . . ?
N7' C21' C22' 120.0 . . ?
N7' C21' C20' 114.3(6) . . ?
C22' C21' C20' 125.5(7) . . ?
C21' C22' C23' 120.0 . . ?
C22' C23' C24' 120.0 . . ?
C25' C24' C23' 120.0 . . ?
C24' C25' N7' 120.0 . . ?
C27' N8' C31' 120.0 . . ?
C27' N8' Cu2' 110.8(3) . . ?
C31' N8' Cu2' 127.7(3) . . ?
C28' C27' N8' 120.0 . . ?
C28' C27' C26' 120.5(6) . . ?
N8' C27' C26' 119.4(6) . . ?
C27' C28' C29' 120.0 . . ?
C28' C29' C30' 120.0 . . ?
C31' C30' C29' 120.0 . . ?
C30' C31' N8' 120.0 . . ?
C33' N9' C37' 120.0 . . ?
C33' N9' Cu2' 108.1(2) . . ?
C37' N9' Cu2' 131.9(2) . . ?
C34' C33' N9' 120.0 . . ?
C34' C33' C32' 125.9(5) . . ?
N9' C33' C32' 114.1(5) . . ?
C33' C34' C35' 120.0 . . ?
C36' C35' C34' 120.0 . . ?
C35' C36' C37' 120.0 . . ?
C36' C37' N9' 120.0 . . ?
C36' C37' C38' 124.9(6) . . ?
N9' C37' C38' 115.0(6) . . ?
C45' N10' C51' 107.2(9) . . ?
C45' N10' C39' 112.8(8) . . ?
C51' N10' C39' 112.0(8) . . ?
C45' N10' Cu3' 108.7(6) . . ?
C51' N10' Cu3' 109.2(6) . . ?
C39' N10' Cu3' 106.8(7) . . ?
C40' N11' C44' 120.0 . . ?
C40' N11' Cu3' 112.8(3) . . ?
C44' N11' Cu3' 126.7(3) . . ?
N11' C40' C41' 120.0 . . ?
N11' C40' C39' 116.6(6) . . ?
C41' C40' C39' 123.4(6) . . ?
C42' C41' C40' 120.0 . . ?
C41' C42' C43' 120.0 . . ?
C44' C43' C42' 120.0 . . ?
C43' C44' N11' 120.0 . . ?
C46' N12' C50' 120.0 . . ?
C46' N12' Cu3' 113.1(3) . . ?
C50' N12' Cu3' 126.4(3) . . ?
N12' C46' C47' 120.0 . . ?
N12' C46' C45' 115.1(6) . . ?
C47' C46' C45' 124.8(6) . . ?
C48' C47' C46' 120.0 . . ?
C47' C48' C49' 120.0 . . ?
C48' C49' C50' 120.0 . . ?
C49' C50' N12' 120.0 . . ?
C52' N13' C56' 120.0 . . ?
C53' C52' N13' 120.0 . . ?
C53' C52' C51' 128.1(6) . . ?
N13' C52' C51' 111.8(6) . . ?
C52' C53' C54' 120.0 . . ?
C53' C54' C55' 120.0 . . ?
C56' C55' C54' 120.0 . . ?
C55' C56' N13' 120.0 . . ?
C55' C56' C57' 124.1(6) . . ?
N13' C56' C57' 115.7(6) . . ?
C2' C1' N1' 110.4(9) . . ?
C8' C7' N1' 112.1(9) . . ?
C14' C13' N1' 106.4(8) . . ?
C18' C19' N5' 109.3(7) . . ?
C21' C20' N6' 107.5(9) . . ?
C27' C26' N6' 105.7(8) . . ?
C33' C32' N6' 114.7(8) . . ?
C37' C38' N5' 113.4(9) . . ?
C40' C39' N10' 110.7(8) . . ?
N10' C45' C46' 109.7(9) . . ?
C52' C51' N10' 111.2(9) . . ?
C56' C57' N5' 115.6(9) . . ?
F1 P1 F2 87.2(5) . . ?
F1 P1 F6 89.1(4) . . ?
F2 P1 F6 92.9(4) . . ?
F1 P1 F3 176.9(5) . . ?
F2 P1 F3 90.3(4) . . ?
F6 P1 F3 89.0(4) . . ?
F1 P1 F5 94.0(5) . . ?
F2 P1 F5 89.8(4) . . ?
F6 P1 F5 176.0(4) . . ?
F3 P1 F5 88.0(4) . . ?
F1 P1 F4 93.6(5) . . ?
F2 P1 F4 175.0(4) . . ?
F6 P1 F4 82.3(4) . . ?
F3 P1 F4 88.6(4) . . ?
F5 P1 F4 95.0(4) . . ?
F7 P2 F9 176.5(6) . . ?
F7 P2 F8 88.9(5) . . ?
F9 P2 F8 92.4(5) . . ?
F7 P2 F11 90.4(5) . . ?
F9 P2 F11 92.8(5) . . ?
F8 P2 F11 89.5(5) . . ?
F7 P2 F12 90.2(5) . . ?
F9 P2 F12 86.5(5) . . ?
F8 P2 F12 91.6(4) . . ?
F11 P2 F12 178.7(5) . . ?
F7 P2 F10 96.5(5) . . ?
F9 P2 F10 82.0(5) . . ?
F8 P2 F10 173.4(5) . . ?
F11 P2 F10 94.2(5) . . ?
F12 P2 F10 84.6(4) . . ?
F14 P3 F17 87.7(8) . . ?
F14 P3 F15 96.1(7) . . ?
F17 P3 F15 96.8(7) . . ?
F14 P3 F13 84.7(7) . . ?
F17 P3 F13 86.0(7) . . ?
F15 P3 F13 177.2(8) . . ?
F14 P3 F18 96.9(9) . . ?
F17 P3 F18 171.0(9) . . ?
F15 P3 F18 90.5(8) . . ?
F13 P3 F18 86.7(8) . . ?
F14 P3 F16 171.8(9) . . ?
F17 P3 F16 100.4(7) . . ?
F15 P3 F16 81.8(7) . . ?
F13 P3 F16 97.0(7) . . ?
F18 P3 F16 75.3(8) . . ?
F2' P1' F6' 161.0(8) . . ?
F2' P1' F3' 95.2(7) . . ?
F6' P1' F3' 102.0(7) . . ?
F2' P1' F5' 85.7(7) . . ?
F6' P1' F5' 101.5(6) . . ?
F3' P1' F5' 92.5(6) . . ?
F2' P1' F1' 81.2(7) . . ?
F6' P1' F1' 81.3(7) . . ?
F3' P1' F1' 176.0(8) . . ?
F5' P1' F1' 89.0(6) . . ?
F2' P1' F4' 109.0(7) . . ?
F6' P1' F4' 69.5(6) . . ?
F3' P1' F4' 71.7(6) . . ?
F5' P1' F4' 158.9(7) . . ?
F1' P1' F4' 107.7(7) . . ?
P1' F4' F6' 53.4(5) . . ?
P1' F6' F4' 57.1(5) . . ?
F7' P2' F12' 89.3(6) . . ?
F7' P2' F9' 174.6(7) . . ?
F12' P2' F9' 89.8(6) . . ?
F7' P2' F8' 92.9(6) . . ?
F12' P2' F8' 97.3(6) . . ?
F9' P2' F8' 92.5(6) . . ?
F7' P2' F11' 88.1(6) . . ?
F12' P2' F11' 174.0(7) . . ?
F9' P2' F11' 92.4(6) . . ?
F8' P2' F11' 88.2(5) . . ?
F7' P2' F10' 93.3(5) . . ?
F12' P2' F10' 83.5(6) . . ?
F9' P2' F10' 81.3(5) . . ?
F8' P2' F10' 173.8(5) . . ?
F11' P2' F10' 91.3(5) . . ?
F15' P3' F14' 102.1(5) . . ?
F15' P3' F18' 94.5(6) . . ?
F14' P3' F18' 95.8(5) . . ?
F15' P3' F17' 94.8(5) . . ?
F14' P3' F17' 91.0(4) . . ?
F18' P3' F17' 167.1(5) . . ?
F15' P3' F13' 175.9(7) . . ?
F14' P3' F13' 80.9(5) . . ?
F18' P3' F13' 82.4(6) . . ?
F17' P3' F13' 87.9(6) . . ?
F15' P3' F16' 82.3(6) . . ?
F14' P3' F16' 172.0(5) . . ?
F18' P3' F16' 77.1(5) . . ?
F17' P3' F16' 95.3(6) . . ?
F13' P3' F16' 94.3(6) . . ?
N14 C59 C58 175.3(19) . . ?
N14' C59' C58' 177.3(18) . . ?

loop_
_geom_bond_atom_site_label_1
_geom_bond_atom_site_label_2
_geom_bond_distance
_geom_bond_site_symmetry_2
_geom_bond_publ_flag
Cu1 N3 1.927(5) . ?
Cu1 N2 1.936(5) . ?
Cu1 N1 2.052(9) . ?
Cu1 Cl1 2.257(3) . ?
Cu1 N4 2.467(5) . ?
Cu2 N7 1.998(7) . ?
Cu2 N6 2.004(8) . ?
Cu2 N8 2.061(6) . ?
Cu2 N9 2.216(5) . ?
Cu2 Cl2 2.236(3) . ?
Cu3 N11 1.979(6) . ?
Cu3 N12 2.011(5) . ?
Cu3 N10 2.015(8) . ?
Cu3 N13 2.201(5) . ?
Cu3 Cl3 2.242(3) . ?
N1 C7 1.448(13) . ?
N1 C1 1.465(14) . ?
N1 C13 1.514(14) . ?
N2 C2 1.3900 . ?
N2 C6 1.3900 . ?
C2 C3 1.3900 . ?
C2 C1 1.494(11) . ?
C3 C4 1.3900 . ?
C4 C5 1.3900 . ?
C5 C6 1.3900 . ?
N3 C8 1.3900 . ?
N3 C12 1.3900 . ?
C8 C7 1.349(15) . ?
C8 C9 1.3900 . ?
C9 C10 1.3900 . ?
C10 C11 1.3900 . ?
C11 C12 1.3900 . ?
N4 C14 1.3900 . ?
N4 C18 1.3900 . ?
C14 C15 1.3900 . ?
C14 C13 1.464(13) . ?
C15 C16 1.3900 . ?
C16 C17 1.3900 . ?
C17 C18 1.3900 . ?
C18 C19 1.467(12) . ?
N5 C19 1.430(13) . ?
N5 C38 1.443(14) . ?
N5 C57 1.517(12) . ?
N6 C20 1.401(15) . ?
N6 C26 1.484(15) . ?
N6 C32 1.543(15) . ?
N7 C21 1.3900 . ?
N7 C25 1.3900 . ?
C21 C22 1.3900 . ?
C21 C20 1.446(14) . ?
C22 C23 1.3900 . ?
C23 C24 1.3900 . ?
C24 C25 1.3900 . ?
N8 C27 1.3900 . ?
N8 C31 1.3900 . ?
C27 C28 1.3900 . ?
C27 C26 1.403(14) . ?
C28 C29 1.3900 . ?
C29 C30 1.3900 . ?
C30 C31 1.3900 . ?
N9 C33 1.3900 . ?
N9 C37 1.3900 . ?
C33 C34 1.3900 . ?
C33 C32 1.455(13) . ?
C34 C35 1.3900 . ?
C35 C36 1.3900 . ?
C36 C37 1.3900 . ?
C37 C38 1.460(11) . ?
N10 C51 1.435(16) . ?
N10 C39 1.489(14) . ?
N10 C45 1.561(13) . ?
N11 C40 1.3900 . ?
N11 C44 1.3900 . ?
C40 C41 1.3900 . ?
C40 C39 1.406(13) . ?
C41 C42 1.3900 . ?
C42 C43 1.3900 . ?
C43 C44 1.3900 . ?
N12 C46 1.3900 . ?
N12 C50 1.3900 . ?
C46 C47 1.3900 . ?
C46 C45 1.393(12) . ?
C47 C48 1.3900 . ?
C48 C49 1.3900 . ?
C49 C50 1.3900 . ?
N13 C52 1.3900 . ?
N13 C56 1.3900 . ?
C52 C53 1.3900 . ?
C52 C51 1.444(13) . ?
C53 C54 1.3900 . ?
C54 C55 1.3900 . ?
C55 C56 1.3900 . ?
C56 C57 1.472(10) . ?
Cu1' N1' 1.972(9) . ?
Cu1' N2' 1.994(6) . ?
Cu1' N3' 2.009(5) . ?
Cu1' N4' 2.225(5) . ?
Cu1' Cl1' 2.236(3) . ?
Cu2' N6' 2.015(10) . ?
Cu2' N7' 2.052(6) . ?
Cu2' N8' 2.072(6) . ?
Cu2' N9' 2.207(5) . ?
Cu2' Cl2' 2.210(3) . ?
Cu3' N12' 1.967(5) . ?
Cu3' N11' 1.985(6) . ?
Cu3' N10' 2.038(9) . ?
Cu3' Cl3' 2.259(3) . ?
N1' C1' 1.497(16) . ?
N1' C7' 1.523(15) . ?
N1' C13' 1.552(16) . ?
N2' C2' 1.3900 . ?
N2' C6' 1.3900 . ?
C2' C3' 1.3900 . ?
C2' C1' 1.448(14) . ?
C3' C4' 1.3900 . ?
C4' C5' 1.3900 . ?
C5' C6' 1.3900 . ?
N3' C8' 1.3900 . ?
N3' C12' 1.3900 . ?
C8' C7' 1.345(12) . ?
C8' C9' 1.3900 . ?
C9' C10' 1.3900 . ?
C10' C11' 1.3900 . ?
C11' C12' 1.3900 . ?
N4' C14' 1.3900 . ?
N4' C18' 1.3900 . ?
C14' C15' 1.3900 . ?
C14' C13' 1.472(14) . ?
C15' C16' 1.3900 . ?
C16' C17' 1.3900 . ?
C17' C18' 1.3900 . ?
C18' C19' 1.402(10) . ?
N5' C19' 1.462(13) . ?
N5' C38' 1.473(14) . ?
N5' C57' 1.526(13) . ?
N6' C32' 1.466(15) . ?
N6' C26' 1.527(16) . ?
N6' C20' 1.537(17) . ?
N7' C21' 1.3900 . ?
N7' C25' 1.3900 . ?
C21' C22' 1.3900 . ?
C21' C20' 1.465(15) . ?
C22' C23' 1.3900 . ?
C23' C24' 1.3900 . ?
C24' C25' 1.3900 . ?
N8' C27' 1.3900 . ?
N8' C31' 1.3900 . ?
C27' C28' 1.3900 . ?
C27' C26' 1.486(13) . ?
C28' C29' 1.3900 . ?
C29' C30' 1.3900 . ?
C30' C31' 1.3900 . ?
N9' C33' 1.3900 . ?
N9' C37' 1.3900 . ?
C33' C34' 1.3900 . ?
C33' C32' 1.446(12) . ?
C34' C35' 1.3900 . ?
C35' C36' 1.3900 . ?
C36' C37' 1.3900 . ?
C37' C38' 1.427(11) . ?
N10' C45' 1.433(15) . ?
N10' C51' 1.519(13) . ?
N10' C39' 1.528(14) . ?
N11' C40' 1.3900 . ?
N11' C44' 1.3900 . ?
C40' C41' 1.3900 . ?
C40' C39' 1.492(15) . ?
C41' C42' 1.3900 . ?
C42' C43' 1.3900 . ?
C43' C44' 1.3900 . ?
N12' C46' 1.3900 . ?
N12' C50' 1.3900 . ?
C46' C47' 1.3900 . ?
C46' C45' 1.520(13) . ?
C47' C48' 1.3900 . ?
C48' C49' 1.3900 . ?
C49' C50' 1.3900 . ?
N13' C52' 1.3900 . ?
N13' C56' 1.3900 . ?
C52' C53' 1.3900 . ?
C52' C51' 1.453(12) . ?
C53' C54' 1.3900 . ?
C54' C55' 1.3900 . ?
C55' C56' 1.3900 . ?
C56' C57' 1.466(12) . ?
P1 F1 1.544(7) . ?
P1 F2 1.545(7) . ?
P1 F6 1.534(6) . ?
P1 F3 1.561(6) . ?
P1 F5 1.584(7) . ?
P1 F4 1.575(7) . ?
P2 F7 1.498(8) . ?
P2 F9 1.546(8) . ?
P2 F8 1.547(7) . ?
P2 F11 1.566(7) . ?
P2 F12 1.582(7) . ?
P2 F10 1.590(7) . ?
P3 F14 1.536(10) . ?
P3 F17 1.539(9) . ?
P3 F15 1.544(10) . ?
P3 F13 1.548(10) . ?
P3 F18 1.555(10) . ?
P3 F16 1.608(10) . ?
P1' F2' 1.525(10) . ?
P1' F6' 1.542(10) . ?
P1' F3' 1.536(9) . ?
P1' F5' 1.553(9) . ?
P1' F1' 1.545(10) . ?
P1' F4' 1.614(10) . ?
F4' F6' 1.800(14) . ?
P2' F7' 1.515(9) . ?
P2' F12' 1.533(9) . ?
P2' F9' 1.544(9) . ?
P2' F8' 1.545(7) . ?
P2' F11' 1.556(8) . ?
P2' F10' 1.606(7) . ?
P3' F15' 1.520(9) . ?
P3' F14' 1.526(7) . ?
P3' F18' 1.552(8) . ?
P3' F17' 1.548(8) . ?
P3' F13' 1.570(10) . ?
P3' F16' 1.617(10) . ?
C58 C59 1.39(2) . ?
C59 N14 1.082(18) . ?
C58' C59' 1.42(2) . ?
C59' N14' 1.16(2) . ?
